data_4130209
loop_
_publ_author_name
'Zhang, Xiaolei'
'Dai, Huimin'
'Yan, Hong'
'Zou, Wenli'
'Cremer, Dieter'

_publ_section_title
;
 B-H&#x00B7;&#x00B7;&#x00B7;\p Interaction: A New Type of Nonclassical
 Hydrogen Bonding.
;
_journal_issue 13
_journal_name_full 'Journal of the American Chemical Society'
_journal_page_first 4334
_journal_page_last 4337
_journal_paper_doi 10.1021/jacs.6b01249
_journal_volume 138
_journal_year 2016
_chemical_formula_sum 'C18 H40 B10 Ir P S2'
_chemical_formula_weight 651.89
_space_group_IT_number 2
_space_group_name_Hall '-P 1'
_space_group_name_H-M_alt 'P -1'
_symmetry_cell_setting triclinic
_symmetry_space_group_name_H-M 'P -1'
_atom_sites_solution_hydrogens geom
_atom_sites_solution_primary direct
_atom_sites_solution_secondary difmap
_audit_creation_method SHELXL-97
_cell_angle_alpha 85.0420(10)
_cell_angle_beta 89.5900(10)
_cell_angle_gamma 74.6220(10)
_cell_formula_units_Z 2
_cell_length_a 9.1894(8)
_cell_length_b 10.8105(10)
_cell_length_c 14.5584(13)
_cell_measurement_temperature 296(2)
_cell_volume 1389.1(2)
_computing_structure_refinement 'SHELXL-97 (Sheldrick, 1997)'
_computing_structure_solution 'SHELXS-97 (Sheldrick, 1990)'
_diffrn_ambient_temperature 296(2)
_diffrn_measured_fraction_theta_full 0.982
_diffrn_measured_fraction_theta_max 0.982
_diffrn_radiation_monochromator graphite
_diffrn_radiation_source 'fine-focus sealed tube'
_diffrn_radiation_type MoK\a
_diffrn_radiation_wavelength 0.71073
_diffrn_reflns_av_R_equivalents 0.0455
_diffrn_reflns_av_sigmaI/netI 0.0638
_diffrn_reflns_limit_h_max 11
_diffrn_reflns_limit_h_min -11
_diffrn_reflns_limit_k_max 13
_diffrn_reflns_limit_k_min -13
_diffrn_reflns_limit_l_max 17
_diffrn_reflns_limit_l_min -15
_diffrn_reflns_number 10900
_diffrn_reflns_theta_full 25.99
_diffrn_reflns_theta_max 25.99
_diffrn_reflns_theta_min 1.40
_exptl_absorpt_coefficient_mu 5.021
_exptl_crystal_density_diffrn 1.559
_exptl_crystal_density_method 'not measured'
_exptl_crystal_description block
_exptl_crystal_F_000 644
_refine_diff_density_max 2.954
_refine_diff_density_min -5.137
_refine_diff_density_rms 0.333
_refine_ls_extinction_method none
_refine_ls_goodness_of_fit_ref 1.113
_refine_ls_hydrogen_treatment mixed
_refine_ls_matrix_type full
_refine_ls_number_parameters 297
_refine_ls_number_reflns 5360
_refine_ls_number_restraints 0
_refine_ls_restrained_S_all 1.113
_refine_ls_R_factor_all 0.0515
_refine_ls_R_factor_gt 0.0474
_refine_ls_shift/su_max 0.001
_refine_ls_shift/su_mean 0.000
_refine_ls_structure_factor_coef Fsqd
_refine_ls_weighting_details 'calc w=1/[\s^2^(Fo^2^)+(0.1164P)^2^+0.0000P] where P=(Fo^2^+2Fc^2^)/3'
_refine_ls_weighting_scheme calc
_refine_ls_wR_factor_gt 0.1414
_refine_ls_wR_factor_ref 0.1585
_reflns_number_gt 5022
_reflns_number_total 5360
_reflns_threshold_expression >2sigma(I)
_cod_data_source_file ja6b01249_si_001.cif
_cod_data_source_block C4
_cod_original_sg_symbol_H-M P-1
_cod_database_code 4130209

loop_
_symmetry_equiv_pos_as_xyz
'x, y, z'
'-x, -y, -z'

loop_
_atom_site_label
_atom_site_type_symbol
_atom_site_fract_x
_atom_site_fract_y
_atom_site_fract_z
_atom_site_U_iso_or_equiv
_atom_site_adp_type
_atom_site_occupancy
_atom_site_symmetry_multiplicity
_atom_site_calc_flag
_atom_site_refinement_flags
Ir1 Ir 0.66238(2) 0.70815(2) 0.709527(15) 0.02201(15) Uani 1 1 d .
S3 S 0.88709(19) 0.63195(17) 0.79968(13) 0.0272(4) Uani 1 1 d .
S4 S 0.62468(19) 0.49942(16) 0.73330(13) 0.0281(4) Uani 1 1 d .
P2 P 0.5368(2) 0.77079(19) 0.84058(14) 0.0294(4) Uani 1 1 d .
C10 C 0.9393(8) 0.4614(7) 0.7943(5) 0.0266(15) Uani 1 1 d .
C26 C 0.5817(9) 0.6591(7) 0.9440(5) 0.0357(17) Uani 1 1 d .
H53A H 0.5544 0.5810 0.9323 0.043 Uiso 1 1 calc R
H54B H 0.6901 0.6361 0.9542 0.043 Uiso 1 1 calc R
C11 C 0.8105(8) 0.3964(7) 0.7568(5) 0.0259(14) Uani 1 1 d .
C22 C 0.5640(10) 0.9212(8) 0.8779(6) 0.0418(19) Uani 1 1 d .
H43A H 0.5384 0.9872 0.8266 0.050 Uiso 1 1 calc R
H44B H 0.4942 0.9487 0.9270 0.050 Uiso 1 1 calc R
B12 B 0.8628(10) 0.3673(8) 0.8742(6) 0.0338(18) Uani 1 1 d .
H33 H 0.7899 0.4044 0.9314 0.041 Uiso 1 1 calc R
B15 B 0.8885(10) 0.2676(8) 0.6969(7) 0.0337(18) Uani 1 1 d .
H36 H 0.8312 0.2390 0.6394 0.040 Uiso 1 1 calc R
B14 B 1.1158(10) 0.3804(8) 0.7587(7) 0.036(2) Uani 1 1 d .
H35 H 1.2072 0.4263 0.7416 0.044 Uiso 1 1 calc R
C7 C 0.7856(9) 0.7585(8) 0.5797(5) 0.0340(16) Uani 1 1 d .
B20 B 1.1490(11) 0.2233(10) 0.8149(8) 0.046(2) Uani 1 1 d .
H41 H 1.2639 0.1654 0.8345 0.056 Uiso 1 1 calc R
B17 B 1.0570(11) 0.3566(9) 0.8750(7) 0.039(2) Uani 1 1 d .
H38 H 1.1106 0.3877 0.9329 0.047 Uiso 1 1 calc R
B13 B 0.9559(9) 0.4061(8) 0.6859(6) 0.0301(17) Uani 1 1 d .
H34 H 0.9427 0.4687 0.6211 0.036 Uiso 1 1 calc R
C8 C 0.6758(9) 0.6993(7) 0.5527(5) 0.0322(16) Uani 1 1 d .
C5 C 0.5516(10) 0.8862(7) 0.6189(6) 0.0387(18) Uani 1 1 d .
C6 C 0.7083(10) 0.8719(7) 0.6246(6) 0.0374(18) Uani 1 1 d .
B16 B 0.8309(11) 0.2450(9) 0.8112(7) 0.040(2) Uani 1 1 d .
H37 H 0.7360 0.2031 0.8275 0.048 Uiso 1 1 calc R
C9 C 0.5279(10) 0.7746(8) 0.5807(6) 0.043(2) Uani 1 1 d .
C31 C 0.7009(13) 0.5850(9) 0.4970(6) 0.053(2) Uani 1 1 d .
H67A H 0.8073 0.5481 0.4907 0.079 Uiso 1 1 calc R
H68B H 0.6550 0.6120 0.4370 0.079 Uiso 1 1 calc R
H69C H 0.6566 0.5220 0.5276 0.079 Uiso 1 1 calc R
C23 C 0.7211(11) 0.9122(9) 0.9112(7) 0.051(2) Uani 1 1 d .
H46A H 0.7461 0.8501 0.9638 0.077 Uiso 1 1 calc R
H45B H 0.7263 0.9947 0.9282 0.077 Uiso 1 1 calc R
H47C H 0.7912 0.8858 0.8629 0.077 Uiso 1 1 calc R
B21 B 1.0093(11) 0.1536(9) 0.7752(7) 0.043(2) Uani 1 1 d .
H42 H 1.0326 0.0498 0.7680 0.051 Uiso 1 1 calc R
B19 B 0.9934(12) 0.2138(9) 0.8855(7) 0.044(2) Uani 1 1 d .
H40 H 1.0068 0.1497 0.9496 0.052 Uiso 1 1 calc R
C24 C 0.3300(9) 0.8094(10) 0.8307(8) 0.051(2) Uani 1 1 d .
H48A H 0.2865 0.8477 0.8858 0.061 Uiso 1 1 calc R
H49B H 0.2964 0.8728 0.7786 0.061 Uiso 1 1 calc R
C30 C 0.9532(10) 0.7240(11) 0.5637(7) 0.055(3) Uani 1 1 d .
H65A H 1.0062 0.6970 0.6216 0.082 Uiso 1 1 calc R
H64B H 0.9807 0.7978 0.5352 0.082 Uiso 1 1 calc R
H66C H 0.9794 0.6552 0.5241 0.082 Uiso 1 1 calc R
B18 B 1.0879(11) 0.2542(9) 0.6982(8) 0.044(2) Uani 1 1 d .
H39 H 1.1623 0.2164 0.6419 0.053 Uiso 1 1 calc R
C27 C 0.5072(13) 0.7060(12) 1.0308(7) 0.060(3) Uani 1 1 d .
H56A H 0.5472 0.7735 1.0498 0.090 Uiso 1 1 calc R
H57B H 0.5262 0.6361 1.0784 0.090 Uiso 1 1 calc R
H55C H 0.4004 0.7386 1.0200 0.090 Uiso 1 1 calc R
C28 C 0.4256(15) 1.0021(11) 0.6358(8) 0.071(4) Uani 1 1 d .
H59A H 0.4376 1.0277 0.6962 0.107 Uiso 1 1 calc R
H60B H 0.3307 0.9814 0.6316 0.107 Uiso 1 1 calc R
H58C H 0.4278 1.0715 0.5904 0.107 Uiso 1 1 calc R
C29 C 0.7848(16) 0.9692(10) 0.6526(8) 0.063(3) Uani 1 1 d .
H61A H 0.8058 1.0189 0.5987 0.095 Uiso 1 1 calc R
H62B H 0.8777 0.9258 0.6847 0.095 Uiso 1 1 calc R
H63C H 0.7201 1.0253 0.6924 0.095 Uiso 1 1 calc R
C32 C 0.3841(12) 0.7474(14) 0.5549(8) 0.072(3) Uani 1 1 d .
H72A H 0.3047 0.7909 0.5932 0.107 Uiso 1 1 calc R
H71B H 0.3950 0.6563 0.5634 0.107 Uiso 1 1 calc R
H70C H 0.3596 0.7773 0.4914 0.107 Uiso 1 1 calc R
C25 C 0.2716(13) 0.6926(14) 0.8179(11) 0.084(4) Uani 1 1 d .
H51A H 0.3157 0.6531 0.7641 0.125 Uiso 1 1 calc R
H50B H 0.1637 0.7193 0.8105 0.125 Uiso 1 1 calc R
H52C H 0.2984 0.6318 0.8711 0.125 Uiso 1 1 calc R

loop_
_atom_site_aniso_label
_atom_site_aniso_U_11
_atom_site_aniso_U_22
_atom_site_aniso_U_33
_atom_site_aniso_U_23
_atom_site_aniso_U_13
_atom_site_aniso_U_12
Ir1 0.01994(19) 0.0191(2) 0.0249(2) -0.00418(12) -0.00413(12) -0.00068(12)
S3 0.0225(8) 0.0252(8) 0.0332(10) -0.0068(7) -0.0075(7) -0.0036(7)
S4 0.0218(8) 0.0233(8) 0.0385(10) -0.0024(7) -0.0050(7) -0.0046(7)
P2 0.0219(8) 0.0318(10) 0.0322(10) -0.0069(8) 0.0006(7) -0.0018(7)
C10 0.021(3) 0.023(3) 0.034(4) -0.004(3) -0.005(3) -0.002(3)
C26 0.041(4) 0.029(4) 0.033(4) -0.010(3) 0.007(3) -0.001(3)
C11 0.027(3) 0.022(3) 0.028(4) 0.001(3) -0.003(3) -0.004(3)
C22 0.048(5) 0.034(4) 0.040(5) -0.007(4) -0.001(4) -0.002(4)
B12 0.038(5) 0.029(4) 0.031(4) 0.001(4) -0.004(4) -0.004(4)
B15 0.037(5) 0.023(4) 0.038(5) -0.009(3) -0.005(4) -0.001(3)
B14 0.024(4) 0.028(4) 0.052(6) -0.010(4) -0.005(4) 0.003(3)
C7 0.038(4) 0.040(4) 0.024(4) 0.003(3) 0.001(3) -0.012(3)
B20 0.035(5) 0.034(5) 0.060(7) -0.013(5) -0.012(4) 0.012(4)
B17 0.033(4) 0.034(4) 0.043(5) -0.004(4) -0.011(4) 0.005(4)
B13 0.028(4) 0.027(4) 0.032(4) -0.003(3) 0.002(3) -0.001(3)
C8 0.038(4) 0.032(4) 0.023(4) 0.000(3) -0.003(3) -0.005(3)
C5 0.051(5) 0.024(4) 0.031(4) 0.006(3) -0.002(3) 0.006(3)
C6 0.057(5) 0.026(4) 0.030(4) 0.006(3) -0.007(3) -0.015(4)
B16 0.041(5) 0.029(5) 0.045(5) -0.012(4) -0.004(4) 0.000(4)
C9 0.040(4) 0.040(4) 0.038(5) 0.004(4) -0.018(4) 0.005(4)
C31 0.090(8) 0.040(5) 0.031(5) -0.013(4) -0.004(5) -0.017(5)
C23 0.065(6) 0.047(5) 0.049(5) -0.015(4) -0.008(4) -0.023(5)
B21 0.042(5) 0.031(5) 0.045(6) 0.006(4) -0.010(4) 0.005(4)
B19 0.047(5) 0.030(4) 0.044(6) 0.002(4) -0.012(4) 0.006(4)
C24 0.028(4) 0.056(6) 0.062(6) -0.009(5) 0.007(4) 0.002(4)
C30 0.040(5) 0.065(6) 0.051(6) 0.014(5) 0.008(4) -0.008(5)
B18 0.036(5) 0.032(5) 0.057(6) -0.014(4) -0.002(4) 0.008(4)
C27 0.075(7) 0.075(7) 0.035(5) -0.006(5) 0.017(5) -0.028(6)
C28 0.088(9) 0.046(6) 0.049(6) 0.007(5) 0.002(6) 0.032(6)
C29 0.113(10) 0.039(5) 0.051(6) -0.006(4) -0.001(6) -0.042(6)
C32 0.053(6) 0.109(10) 0.053(6) 0.008(6) -0.030(5) -0.028(7)
C25 0.044(6) 0.093(10) 0.124(12) -0.030(9) 0.008(7) -0.029(7)

loop_
_atom_type_symbol
_atom_type_description
_atom_type_scat_dispersion_real
_atom_type_scat_dispersion_imag
_atom_type_scat_source
C C 0.0033 0.0016 'International Tables Vol C Tables 4.2.6.8 and 6.1.1.4'
H H 0.0000 0.0000 'International Tables Vol C Tables 4.2.6.8 and 6.1.1.4'
B B 0.0013 0.0007 'International Tables Vol C Tables 4.2.6.8 and 6.1.1.4'
P P 0.1023 0.0942 'International Tables Vol C Tables 4.2.6.8 and 6.1.1.4'
S S 0.1246 0.1234 'International Tables Vol C Tables 4.2.6.8 and 6.1.1.4'
Ir Ir -1.4442 7.9887 'International Tables Vol C Tables 4.2.6.8 and 6.1.1.4'

loop_
_geom_angle_atom_site_label_1
_geom_angle_atom_site_label_2
_geom_angle_atom_site_label_3
_geom_angle
C6 Ir1 C9 63.0(3)
C6 Ir1 C5 37.0(3)
C9 Ir1 C5 37.7(3)
C6 Ir1 P2 111.9(2)
C9 Ir1 P2 114.6(2)
C5 Ir1 P2 96.4(2)
C6 Ir1 C8 61.6(3)
C9 Ir1 C8 37.8(3)
C5 Ir1 C8 61.7(3)
P2 Ir1 C8 152.4(2)
C6 Ir1 C7 37.6(3)
C9 Ir1 C7 62.2(3)
C5 Ir1 C7 61.6(3)
P2 Ir1 C7 149.2(2)
C8 Ir1 C7 35.6(3)
C6 Ir1 S4 153.9(2)
C9 Ir1 S4 98.6(2)
C5 Ir1 S4 134.2(2)
P2 Ir1 S4 92.11(7)
C8 Ir1 S4 92.5(2)
C7 Ir1 S4 118.7(2)
C6 Ir1 S3 101.7(2)
C9 Ir1 S3 155.5(3)
C5 Ir1 S3 136.6(2)
P2 Ir1 S3 88.46(7)
C8 Ir1 S3 118.9(2)
C7 Ir1 S3 93.8(2)
S4 Ir1 S3 88.38(6)
C10 S3 Ir1 105.0(2)
C11 S4 Ir1 104.0(2)
C26 P2 C22 103.6(4)
C26 P2 C24 103.9(4)
C22 P2 C24 101.5(4)
C26 P2 Ir1 117.2(2)
C22 P2 Ir1 113.9(3)
C24 P2 Ir1 114.9(4)
C11 C10 B17 110.7(6)
C11 C10 B13 60.6(5)
B17 C10 B13 112.6(6)
C11 C10 B14 110.1(6)
B17 C10 B14 62.6(5)
B13 C10 B14 61.5(5)
C11 C10 B12 62.4(5)
B17 C10 B12 60.9(5)
B13 C10 B12 113.0(6)
B14 C10 B12 112.5(6)
C11 C10 S3 117.3(5)
B17 C10 S3 122.8(5)
B13 C10 S3 116.9(5)
B14 C10 S3 121.6(5)
B12 C10 S3 118.5(5)
C27 C26 P2 116.4(7)
C27 C26 H53A 108.2
P2 C26 H53A 108.2
C27 C26 H54B 108.2
P2 C26 H54B 108.2
H53A C26 H54B 107.3
C10 C11 B15 111.7(6)
C10 C11 B13 62.0(5)
B15 C11 B13 62.4(5)
C10 C11 B16 110.6(6)
B15 C11 B16 62.0(5)
B13 C11 B16 113.2(6)
C10 C11 B12 61.6(5)
B15 C11 B12 112.1(6)
B13 C11 B12 113.5(6)
B16 C11 B12 60.8(5)
C10 C11 S4 117.7(5)
B15 C11 S4 123.3(5)
B13 C11 S4 120.7(5)
B16 C11 S4 119.2(6)
B12 C11 S4 114.8(5)
C23 C22 P2 114.6(6)
C23 C22 H43A 108.6
P2 C22 H43A 108.6
C23 C22 H44B 108.6
P2 C22 H44B 108.6
H43A C22 H44B 107.6
C10 B12 B17 58.9(5)
C10 B12 C11 56.1(4)
B17 B12 C11 104.1(6)
C10 B12 B16 104.3(6)
B17 B12 B16 108.9(7)
C11 B12 B16 58.5(5)
C10 B12 B19 106.0(7)
B17 B12 B19 60.8(6)
C11 B12 B19 105.6(6)
B16 B12 B19 61.1(6)
C10 B12 H33 124.7
B17 B12 H33 121.8
C11 B12 H33 125.1
B16 B12 H33 121.8
B19 B12 H33 121.6
C11 B15 B16 59.6(5)
C11 B15 B13 58.9(4)
B16 B15 B13 108.5(6)
C11 B15 B21 106.1(7)
B16 B15 B21 60.6(6)
B13 B15 B21 107.5(7)
C11 B15 B18 105.0(6)
B16 B15 B18 108.4(7)
B13 B15 B18 59.2(5)
B21 B15 B18 59.8(6)
C11 B15 H36 123.9
B16 B15 H36 120.7
B13 B15 H36 121.9
B21 B15 H36 122.0
B18 B15 H36 122.7
C10 B14 B18 105.8(6)
C10 B14 B13 59.3(5)
B18 B14 B13 59.9(5)
C10 B14 B20 104.7(7)
B18 B14 B20 60.1(6)
B13 B14 B20 107.5(6)
C10 B14 B17 58.6(5)
B18 B14 B17 107.9(7)
B13 B14 B17 107.7(6)
B20 B14 B17 59.4(6)
C10 B14 H35 124.1
B18 B14 H35 122.0
B13 B14 H35 121.6
B20 B14 H35 122.7
B17 B14 H35 121.9
C8 C7 C6 107.5(7)
C8 C7 C30 130.1(8)
C6 C7 C30 122.4(8)
C8 C7 Ir1 72.1(4)
C6 C7 Ir1 67.7(4)
C30 C7 Ir1 127.8(6)
B17 B20 B18 108.6(7)
B17 B20 B14 60.9(6)
B18 B20 B14 59.6(6)
B17 B20 B19 60.5(6)
B18 B20 B19 109.1(7)
B14 B20 B19 109.6(6)
B17 B20 B21 107.9(7)
B18 B20 B21 60.1(6)
B14 B20 B21 107.7(7)
B19 B20 B21 60.0(6)
B17 B20 H41 121.3
B18 B20 H41 121.4
B14 B20 H41 121.3
B19 B20 H41 120.7
B21 B20 H41 122.2
C10 B17 B12 60.2(5)
C10 B17 B20 105.1(7)
B12 B17 B20 107.9(7)
C10 B17 B19 106.1(6)
B12 B17 B19 59.8(5)
B20 B17 B19 60.0(6)
C10 B17 B14 58.8(5)
B12 B17 B14 108.8(7)
B20 B17 B14 59.7(6)
B19 B17 B14 108.2(7)
C10 B17 H38 123.7
B12 B17 H38 121.0
B20 B17 H38 122.7
B19 B17 H38 122.1
B14 B17 H38 121.4
C11 B13 C10 57.4(4)
C11 B13 B18 106.6(6)
C10 B13 B18 105.8(6)
C11 B13 B15 58.7(5)
C10 B13 B15 105.1(6)
B18 B13 B15 61.5(5)
C11 B13 B14 105.8(6)
C10 B13 B14 59.3(5)
B18 B13 B14 59.9(5)
B15 B13 B14 108.9(6)
C11 B13 H34 123.8
C10 B13 H34 124.3
B18 B13 H34 121.8
B15 B13 H34 121.6
B14 B13 H34 121.7
C7 C8 C9 108.6(7)
C7 C8 C31 126.6(8)
C9 C8 C31 124.6(8)
C7 C8 Ir1 72.2(4)
C9 C8 Ir1 68.0(4)
C31 C8 Ir1 129.6(6)
C6 C5 C9 108.2(7)
C6 C5 C28 128.2(9)
C9 C5 C28 123.1(9)
C6 C5 Ir1 70.0(4)
C9 C5 Ir1 70.0(4)
C28 C5 Ir1 131.9(6)
C5 C6 C7 108.7(7)
C5 C6 C29 126.8(9)
C7 C6 C29 123.3(9)
C5 C6 Ir1 73.0(4)
C7 C6 Ir1 74.7(4)
C29 C6 Ir1 128.4(6)
C11 B16 B12 60.7(5)
C11 B16 B15 58.4(5)
B12 B16 B15 109.1(7)
C11 B16 B21 104.5(7)
B12 B16 B21 107.4(7)
B15 B16 B21 59.7(5)
C11 B16 B19 106.2(7)
B12 B16 B19 59.7(5)
B15 B16 B19 108.2(7)
B21 B16 B19 59.7(6)
C11 B16 H37 123.8
B12 B16 H37 120.8
B15 B16 H37 121.3
B21 B16 H37 123.2
B19 B16 H37 122.1
C5 C9 C8 106.6(7)
C5 C9 C32 129.2(9)
C8 C9 C32 123.1(9)
C5 C9 Ir1 72.3(4)
C8 C9 Ir1 74.2(4)
C32 C9 Ir1 127.9(7)
C8 C31 H67A 109.5
C8 C31 H68B 109.5
H67A C31 H68B 109.5
C8 C31 H69C 109.5
H67A C31 H69C 109.5
H68B C31 H69C 109.5
C22 C23 H46A 109.5
C22 C23 H45B 109.5
H46A C23 H45B 109.5
C22 C23 H47C 109.5
H46A C23 H47C 109.5
H45B C23 H47C 109.5
B15 B21 B20 108.4(7)
B15 B21 B18 61.2(5)
B20 B21 B18 59.8(6)
B15 B21 B19 108.9(7)
B20 B21 B19 60.0(6)
B18 B21 B19 108.8(7)
B15 B21 B16 59.6(6)
B20 B21 B16 107.9(7)
B18 B21 B16 108.7(7)
B19 B21 B16 60.6(6)
B15 B21 H42 121.2
B20 B21 H42 122.0
B18 B21 H42 121.0
B19 B21 H42 121.1
B16 B21 H42 121.7
B12 B19 B20 107.1(7)
B12 B19 B21 107.2(7)
B20 B19 B21 60.0(6)
B12 B19 B17 59.4(5)
B20 B19 B17 59.5(6)
B21 B19 B17 107.0(7)
B12 B19 B16 59.2(5)
B20 B19 B16 107.2(7)
B21 B19 B16 59.7(5)
B17 B19 B16 106.3(7)
B12 B19 H40 122.4
B20 B19 H40 122.0
B21 B19 H40 122.0
B17 B19 H40 122.7
B16 B19 H40 122.5
C25 C24 P2 113.4(7)
C25 C24 H48A 108.9
P2 C24 H48A 108.9
C25 C24 H49B 108.9
P2 C24 H49B 108.9
H48A C24 H49B 107.7
C7 C30 H65A 109.5
C7 C30 H64B 109.5
H65A C30 H64B 109.5
C7 C30 H66C 109.5
H65A C30 H66C 109.5
H64B C30 H66C 109.5
B13 B18 B14 60.2(5)
B13 B18 B20 107.8(7)
B14 B18 B20 60.2(6)
B13 B18 B21 106.9(7)
B14 B18 B21 108.1(8)
B20 B18 B21 60.1(6)
B13 B18 B15 59.3(5)
B14 B18 B15 107.4(6)
B20 B18 B15 107.0(8)
B21 B18 B15 59.0(5)
B13 B18 H39 122.1
B14 B18 H39 121.4
B20 B18 H39 121.8
B21 B18 H39 122.1
B15 B18 H39 122.7
C26 C27 H56A 109.5
C26 C27 H57B 109.5
H56A C27 H57B 109.5
C26 C27 H55C 109.5
H56A C27 H55C 109.5
H57B C27 H55C 109.5
C5 C28 H59A 109.5
C5 C28 H60B 109.5
H59A C28 H60B 109.5
C5 C28 H58C 109.5
H59A C28 H58C 109.5
H60B C28 H58C 109.5
C6 C29 H61A 109.5
C6 C29 H62B 109.5
H61A C29 H62B 109.5
C6 C29 H63C 109.5
H61A C29 H63C 109.5
H62B C29 H63C 109.5
C9 C32 H72A 109.5
C9 C32 H71B 109.5
H72A C32 H71B 109.5
C9 C32 H70C 109.5
H72A C32 H70C 109.5
H71B C32 H70C 109.5
C24 C25 H51A 109.5
C24 C25 H50B 109.5
H51A C25 H50B 109.5
C24 C25 H52C 109.5
H51A C25 H52C 109.5
H50B C25 H52C 109.5

loop_
_geom_bond_atom_site_label_1
_geom_bond_atom_site_label_2
_geom_bond_distance
Ir1 C6 2.202(7)
Ir1 C9 2.211(8)
Ir1 C5 2.241(7)
Ir1 P2 2.2819(19)
Ir1 C8 2.294(7)
Ir1 C7 2.295(7)
Ir1 S4 2.3683(17)
Ir1 S3 2.3696(17)
S3 C10 1.786(7)
S4 C11 1.790(7)
P2 C26 1.824(8)
P2 C22 1.836(9)
P2 C24 1.838(9)
C10 C11 1.647(10)
C10 B17 1.724(12)
C10 B13 1.726(12)
C10 B14 1.726(11)
C10 B12 1.745(12)
C26 C27 1.496(12)
C26 H53A 0.9700
C26 H54B 0.9700
C11 B15 1.698(11)
C11 B13 1.702(11)
C11 B16 1.719(11)
C11 B12 1.758(11)
C22 C23 1.502(12)
C22 H43A 0.9700
C22 H44B 0.9700
B12 B17 1.758(13)
B12 B16 1.759(13)
B12 B19 1.767(13)
B12 H33 1.1000
B15 B16 1.759(15)
B15 B13 1.761(12)
B15 B21 1.761(13)
B15 B18 1.799(14)
B15 H36 1.1000
B14 B18 1.760(13)
B14 B13 1.765(12)
B14 B20 1.771(14)
B14 B17 1.792(15)
B14 H35 1.1000
C7 C8 1.404(11)
C7 C6 1.451(12)
C7 C30 1.507(11)
B20 B17 1.765(14)
B20 B18 1.769(15)
B20 B19 1.775(16)
B20 B21 1.775(15)
B20 H41 1.1000
B17 B19 1.785(15)
B17 H38 1.1000
B13 B18 1.759(12)
B13 H34 1.1000
C8 C9 1.462(12)
C8 C31 1.503(11)
C5 C6 1.409(12)
C5 C9 1.438(12)
C5 C28 1.501(12)
C6 C29 1.496(12)
B16 B21 1.777(14)
B16 B19 1.792(14)
B16 H37 1.1000
C9 C32 1.485(13)
C31 H67A 0.9600
C31 H68B 0.9600
C31 H69C 0.9600
C23 H46A 0.9600
C23 H45B 0.9600
C23 H47C 0.9600
B21 B18 1.775(15)
B21 B19 1.775(15)
B21 H42 1.1000
B19 H40 1.1000
C24 C25 1.523(16)
C24 H48A 0.9700
C24 H49B 0.9700
C30 H65A 0.9600
C30 H64B 0.9600
C30 H66C 0.9600
B18 H39 1.1000
C27 H56A 0.9600
C27 H57B 0.9600
C27 H55C 0.9600
C28 H59A 0.9600
C28 H60B 0.9600
C28 H58C 0.9600
C29 H61A 0.9600
C29 H62B 0.9600
C29 H63C 0.9600
C32 H72A 0.9600
C32 H71B 0.9600
C32 H70C 0.9600
C25 H51A 0.9600
C25 H50B 0.9600
C25 H52C 0.9600
